data_7225802
loop_
_publ_author_name
'Cui, Liying'
'Wang, Youming'
'ZHOU, Zhenghong'

_publ_section_title
;
 Enantioselective construction of novel chiral spirooxindoles incorporated
 thiazole nucleus
;
_journal_name_full 'RSC Adv.'
_journal_paper_doi 10.1039/C6RA14178A
_journal_year 2016
_chemical_absolute_configuration ad
_chemical_formula_sum 'C22.25 H15.5 Cl3.5 N4 O2 S'
_chemical_formula_weight 527.02
_space_group_crystal_system orthorhombic
_space_group_IT_number 19
_space_group_name_Hall 'P 2ac 2ab'
_space_group_name_H-M_alt 'P 21 21 21'
_symmetry_space_group_name_Hall 'P 2ac 2ab'
_symmetry_space_group_name_H-M 'P 21 21 21'
_atom_sites_solution_hydrogens mixed
_audit_block_doi 10.5517/ccdc.csd.cc1lq4q5
_audit_creation_method SHELXL-2014/7
_audit_update_record
;
2016-05-20 deposited with the CCDC.
2016-06-29 downloaded from the CCDC.
;
_cell_angle_alpha 90
_cell_angle_beta 90
_cell_angle_gamma 90
_cell_formula_units_Z 16
_cell_length_a 12.4973(2)
_cell_length_b 24.2521(3)
_cell_length_c 30.8995(4)
_cell_measurement_reflns_used 41247
_cell_measurement_temperature 113(2)
_cell_measurement_theta_max 31.4040
_cell_measurement_theta_min 1.6280
_cell_volume 9365.2(2)
_computing_cell_refinement 'CrysAlisPro 1.171.38.41 (Rigaku OD, 2015)'
_computing_data_collection 'CrystalClear-SM Expert 2.1 b42 (Rigaku, 2015)'
_computing_data_reduction 'CrysAlisPro 1.171.38.41 (Rigaku OD, 2015)'
_computing_structure_refinement 'SHELXL-2014/7 (Sheldrick, 2014)'
_computing_structure_solution 'ShelXT (Sheldrick, 2015)'
_diffrn_ambient_temperature 113(2)
_diffrn_detector_area_resol_mean 5.814
_diffrn_measured_fraction_theta_full 1.000
_diffrn_measured_fraction_theta_max 1.000
_diffrn_measurement_device_type 'Rigaku XtaLAB P200'
_diffrn_measurement_method '\w scans'
_diffrn_radiation_type MoK\a
_diffrn_radiation_wavelength 0.71073
_diffrn_reflns_av_R_equivalents 0.0293
_diffrn_reflns_av_unetI/netI 0.0262
_diffrn_reflns_Laue_measured_fraction_full 1.000
_diffrn_reflns_Laue_measured_fraction_max 1.000
_diffrn_reflns_limit_h_max 14
_diffrn_reflns_limit_h_min -14
_diffrn_reflns_limit_k_max 28
_diffrn_reflns_limit_k_min -28
_diffrn_reflns_limit_l_max 36
_diffrn_reflns_limit_l_min -36
_diffrn_reflns_number 66384
_diffrn_reflns_point_group_measured_fraction_full 1.000
_diffrn_reflns_point_group_measured_fraction_max 1.000
_diffrn_reflns_theta_full 25.019
_diffrn_reflns_theta_max 25.019
_diffrn_reflns_theta_min 1.563
_diffrn_source 'rotating anode'
_exptl_absorpt_coefficient_mu 0.566
_exptl_absorpt_correction_T_max 1.00000
_exptl_absorpt_correction_T_min 0.50244
_exptl_absorpt_correction_type multi-scan
_exptl_absorpt_process_details
; 
CrysAlisPro 1.171.38.41 (Rigaku Oxford Diffraction, 2015) 
Empirical absorption correction using spherical harmonics, 
 implemented in SCALE3 ABSPACK scaling algorithm. 
;
_exptl_crystal_colour colourless
_exptl_crystal_density_diffrn 1.495
_exptl_crystal_description prism
_exptl_crystal_F_000 4296
_exptl_crystal_size_max 0.200
_exptl_crystal_size_mid 0.180
_exptl_crystal_size_min 0.120
_refine_diff_density_max 1.111
_refine_diff_density_min -0.667
_refine_diff_density_rms 0.110
_refine_ls_abs_structure_details
; 
 Flack x determined using 6598 quotients [(I+)-(I-)]/[(I+)+(I-)] 
 (Parsons, Flack and Wagner, Acta Cryst. B69 (2013) 249-259). 
;
_refine_ls_abs_structure_Flack 0.016(11)
_refine_ls_extinction_method none
_refine_ls_goodness_of_fit_ref 1.094
_refine_ls_hydrogen_treatment mixed
_refine_ls_matrix_type full
_refine_ls_number_parameters 1280
_refine_ls_number_reflns 16530
_refine_ls_number_restraints 160
_refine_ls_restrained_S_all 1.101
_refine_ls_R_factor_all 0.0621
_refine_ls_R_factor_gt 0.0587
_refine_ls_shift/su_max 0.003
_refine_ls_shift/su_mean 0.000
_refine_ls_structure_factor_coef Fsqd
_refine_ls_weighting_details 'w=1/[\s^2^(Fo^2^)+(0.1081P)^2^+11.1186P] where P=(Fo^2^+2Fc^2^)/3'
_refine_ls_weighting_scheme calc
_refine_ls_wR_factor_gt 0.1683
_refine_ls_wR_factor_ref 0.1720
_reflns_Friedel_coverage 0.828
_reflns_Friedel_fraction_full 1.000
_reflns_Friedel_fraction_max 1.000
_reflns_number_gt 15646
_reflns_number_total 16530
_reflns_threshold_expression 'I > 2\s(I)'
_cod_data_source_file c6ra14178a2.cif
_cod_data_source_block m20151228d
_cod_original_formula_sum 'C22.25 H15.50 Cl3.50 N4 O2 S'
_cod_database_code 7225802
_shelx_shelxl_version_number 2014/7
_shelx_space_group_comment
; 
The symmetry employed for this shelxl refinement is uniquely defined 
by the following loop, which should always be used as a source of 
symmetry information in preference to the above space-group names. 
They are only intended as comments. 
;
_shelx_estimated_absorpt_t_min 0.895
_shelx_estimated_absorpt_t_max 0.935

loop_
_space_group_symop_operation_xyz
'x, y, z'
'-x+1/2, -y, z+1/2'
'-x, y+1/2, -z+1/2'
'x+1/2, -y+1/2, -z'

loop_
_atom_site_label
_atom_site_type_symbol
_atom_site_fract_x
_atom_site_fract_y
_atom_site_fract_z
_atom_site_U_iso_or_equiv
_atom_site_adp_type
_atom_site_occupancy
_atom_site_site_symmetry_order
_atom_site_calc_flag
_atom_site_refinement_flags_posn
_atom_site_refinement_flags_adp
_atom_site_refinement_flags_occupancy
_atom_site_disorder_assembly
_atom_site_disorder_group
S1 S 0.22905(13) 0.68620(6) 0.20155(5) 0.0308(3) Uani 1 1 d . . . . .
S2 S 0.76970(13) 0.34270(6) 0.21553(5) 0.0308(3) Uani 1 1 d . . . . .
S3 S 0.59038(12) 0.47884(6) 0.08848(5) 0.0282(3) Uani 1 1 d . . . . .
S4 S 0.36626(12) 0.57272(6) 0.06080(5) 0.0264(3) Uani 1 1 d . . . . .
Cl1 Cl -0.0751(2) 0.79429(9) 0.33867(8) 0.0654(7) Uani 1 1 d . . . . .
Cl2 Cl 1.14307(15) 0.20839(7) 0.30759(6) 0.0441(4) Uani 1 1 d . . . . .
Cl3 Cl 0.45964(15) 0.67845(8) -0.02569(6) 0.0457(4) Uani 1 1 d . . . . .
Cl4 Cl 0.42820(16) 0.34416(7) -0.03831(6) 0.0460(4) Uani 1 1 d . . . . .
O1 O 0.2538(4) 0.5523(2) 0.26817(15) 0.0415(12) Uani 1 1 d . . . . .
O2 O -0.0051(4) 0.58694(17) 0.18551(12) 0.0273(9) Uani 1 1 d . . . . .
O3 O 0.8067(3) 0.46354(17) 0.28881(13) 0.0275(9) Uani 1 1 d . . . . .
O4 O 1.0009(4) 0.43585(19) 0.18043(13) 0.0301(10) Uani 1 1 d . . . . .
O5 O 0.8066(4) 0.43079(18) 0.01235(15) 0.0341(10) Uani 1 1 d . . . . .
O6 O 0.8538(3) 0.55649(18) 0.10280(13) 0.0278(9) Uani 1 1 d . . . . .
O7 O 0.1311(4) 0.60955(17) -0.00698(14) 0.0302(9) Uani 1 1 d . . . . .
O8 O 0.1233(3) 0.49079(18) 0.09890(13) 0.0293(9) Uani 1 1 d . . . . .
N1 N 0.2523(5) 0.6258(3) 0.31557(18) 0.0428(15) Uani 1 1 d . . . . .
N2 N 0.1080(4) 0.64147(19) 0.14473(15) 0.0265(11) Uani 1 1 d . . . . .
N3 N -0.1237(5) 0.5390(2) 0.22301(16) 0.0292(11) Uani 1 1 d D . . . .
H3A H -0.139(6) 0.518(2) 0.2411(16) 0.035 Uiso 1 1 d D U . . .
H3B H -0.150(6) 0.536(3) 0.2004(13) 0.035 Uiso 1 1 d D U . . .
N4 N -0.0467(6) 0.5491(3) 0.33531(19) 0.0444(15) Uani 1 1 d . . . . .
N5 N 0.8457(4) 0.39138(19) 0.33338(16) 0.0247(10) Uani 1 1 d . . . . .
N6 N 0.8553(5) 0.3925(2) 0.15086(16) 0.0310(11) Uani 1 1 d . . . . .
N7 N 1.1444(5) 0.4778(3) 0.20702(18) 0.0352(12) Uani 1 1 d D . . . .
H7A H 1.151(6) 0.490(3) 0.1840(12) 0.042 Uiso 1 1 d D U . . .
H7B H 1.179(6) 0.488(3) 0.2259(16) 0.042 Uiso 1 1 d D U . . .
N8 N 1.1663(6) 0.4398(3) 0.31831(19) 0.0457(15) Uani 1 1 d . . . . .
N9 N 0.6837(4) 0.4674(2) -0.03409(17) 0.0309(11) Uani 1 1 d . . . . .
N10 N 0.7257(4) 0.5130(2) 0.14484(16) 0.0260(10) Uani 1 1 d . . . . .
N11 N 0.9785(4) 0.5990(2) 0.06460(17) 0.0300(11) Uani 1 1 d D . . . .
H11A H 1.013(5) 0.600(3) 0.0853(14) 0.036 Uiso 1 1 d D U . . .
H11B H 1.006(5) 0.600(3) 0.0421(12) 0.036 Uiso 1 1 d D U . . .
N12 N 0.8998(5) 0.5919(2) -0.04757(18) 0.0359(13) Uani 1 1 d . . . . .
N13 N 0.2063(4) 0.5545(2) -0.05904(16) 0.0293(11) Uani 1 1 d . . . . .
N14 N 0.2668(4) 0.5365(2) 0.12787(15) 0.0264(10) Uani 1 1 d . . . . .
N15 N -0.0178(5) 0.4455(2) 0.07292(18) 0.0333(12) Uani 1 1 d D . . . .
H15A H -0.061(4) 0.439(3) 0.0559(16) 0.040 Uiso 1 1 d D U . . .
H15B H -0.029(5) 0.441(3) 0.0972(10) 0.040 Uiso 1 1 d D U . . .
N16 N -0.0008(6) 0.4565(3) -0.0447(2) 0.0480(16) Uani 1 1 d . . . . .
C1 C 0.1854(7) 0.6689(3) 0.3248(2) 0.0431(18) Uani 1 1 d . . . . .
C2 C 0.1920(7) 0.7078(3) 0.3584(2) 0.0457(19) Uani 1 1 d . . . . .
H2 H 0.2506 0.7085 0.3779 0.055 Uiso 1 1 calc R U . . .
C3 C 0.1088(8) 0.7450(3) 0.3614(2) 0.052(2) Uani 1 1 d . . . . .
H3 H 0.1095 0.7716 0.3840 0.062 Uiso 1 1 calc R U . . .
C4 C 0.0259(8) 0.7446(3) 0.3330(3) 0.051(2) Uani 1 1 d . . . . .
C5 C 0.0184(6) 0.7073(3) 0.3000(2) 0.0407(16) Uani 1 1 d . . . . .
H5 H -0.0403 0.7076 0.2805 0.049 Uiso 1 1 calc R U . . .
C6 C 0.0995(6) 0.6694(3) 0.2963(2) 0.0369(16) Uani 1 1 d . . . . .
C7 C 0.1140(5) 0.6216(3) 0.2638(2) 0.0320(14) Uani 1 1 d . . . . .
C8 C 0.1335(5) 0.6401(2) 0.2188(2) 0.0292(13) Uani 1 1 d . . . . .
C9 C 0.0794(5) 0.6225(2) 0.18407(19) 0.0264(12) Uani 1 1 d . . . . .
C10 C -0.0359(5) 0.5699(2) 0.22548(19) 0.0262(12) Uani 1 1 d . . . . .
C11 C 0.0168(5) 0.5841(3) 0.26211(19) 0.0297(13) Uani 1 1 d . . . . .
C12 C -0.0205(5) 0.5644(3) 0.30237(19) 0.0292(13) Uani 1 1 d . . . . .
C13 C 0.1872(5) 0.6754(2) 0.14883(19) 0.0259(12) Uani 1 1 d . . . . .
C14 C 0.2333(5) 0.7067(2) 0.11331(19) 0.0285(13) Uani 1 1 d . . . . .
C15 C 0.1911(7) 0.7023(3) 0.0726(2) 0.0437(18) Uani 1 1 d . . . . .
H15 H 0.1353 0.6767 0.0672 0.052 Uiso 1 1 calc R U . . .
C16 C 0.2295(8) 0.7354(3) 0.0388(2) 0.052(2) Uani 1 1 d . . . . .
H16 H 0.2007 0.7315 0.0105 0.063 Uiso 1 1 calc R U . . .
C17 C 0.3077(7) 0.7730(3) 0.0464(2) 0.0450(18) Uani 1 1 d . . . . .
H17 H 0.3324 0.7959 0.0235 0.054 Uiso 1 1 calc R U . . .
C18 C 0.3513(6) 0.7781(3) 0.0867(3) 0.0424(17) Uani 1 1 d . . . . .
H18 H 0.4053 0.8049 0.0919 0.051 Uiso 1 1 calc R U . . .
C19 C 0.3166(6) 0.7443(3) 0.1200(3) 0.0399(16) Uani 1 1 d . . . . .
H19 H 0.3497 0.7467 0.1477 0.048 Uiso 1 1 calc R U . . .
C20 C 0.2135(6) 0.5935(3) 0.2821(2) 0.0361(15) Uani 1 1 d . . . . .
C21 C 0.3497(7) 0.6134(4) 0.3379(3) 0.056(2) Uani 1 1 d . . . . .
H21A H 0.3998 0.6442 0.3346 0.084 Uiso 1 1 calc R U . . .
H21B H 0.3814 0.5798 0.3258 0.084 Uiso 1 1 calc R U . . .
H21C H 0.3345 0.6077 0.3687 0.084 Uiso 1 1 calc R U . . .
C22 C 0.9115(5) 0.3447(2) 0.33243(19) 0.0264(12) Uani 1 1 d . . . . .
C23 C 0.9297(5) 0.3066(2) 0.3650(2) 0.0311(14) Uani 1 1 d . . . . .
H23 H 0.8940 0.3091 0.3921 0.037 Uiso 1 1 calc R U . . .
C24 C 1.0015(5) 0.2648(3) 0.3566(2) 0.0317(14) Uani 1 1 d . . . . .
H24 H 1.0151 0.2376 0.3780 0.038 Uiso 1 1 calc R U . . .
C25 C 1.0540(5) 0.2622(3) 0.3171(2) 0.0333(14) Uani 1 1 d . . . . .
C26 C 1.0371(5) 0.3012(3) 0.2852(2) 0.0301(13) Uani 1 1 d . . . . .
H26 H 1.0747 0.2997 0.2585 0.036 Uiso 1 1 calc R U . . .
C27 C 0.9651(5) 0.3419(2) 0.29326(18) 0.0255(12) Uani 1 1 d . . . . .
C28 C 0.9371(5) 0.3919(2) 0.26644(19) 0.0239(12) Uani 1 1 d . . . . .
C29 C 0.8835(5) 0.3808(2) 0.22408(18) 0.0256(12) Uani 1 1 d . . . . .
C30 C 0.9129(5) 0.4028(2) 0.18613(19) 0.0280(13) Uani 1 1 d . . . . .
C31 C 1.0600(5) 0.4469(3) 0.2161(2) 0.0288(13) Uani 1 1 d . . . . .
C32 C 1.0348(5) 0.4269(3) 0.25620(18) 0.0261(12) Uani 1 1 d . . . . .
C33 C 1.1075(5) 0.4351(3) 0.2898(2) 0.0296(13) Uani 1 1 d . . . . .
C34 C 0.7740(6) 0.3608(3) 0.1611(2) 0.0318(14) Uani 1 1 d . . . . .
C35 C 0.6925(6) 0.3420(3) 0.1311(2) 0.0359(15) Uani 1 1 d . . . . .
C36 C 0.7117(7) 0.3462(3) 0.0868(2) 0.0420(17) Uani 1 1 d . . . . .
H36 H 0.7780 0.3604 0.0767 0.050 Uiso 1 1 calc R U . . .
C37 C 0.6342(8) 0.3298(3) 0.0573(3) 0.050(2) Uani 1 1 d . . . . .
H37 H 0.6485 0.3315 0.0272 0.060 Uiso 1 1 calc R U . . .
C38 C 0.5389(8) 0.3114(4) 0.0714(3) 0.058(2) Uani 1 1 d . . . . .
H38 H 0.4852 0.3012 0.0512 0.070 Uiso 1 1 calc R U . . .
C39 C 0.5187(7) 0.3074(4) 0.1160(3) 0.062(2) Uani 1 1 d . . . . .
H39 H 0.4517 0.2939 0.1260 0.074 Uiso 1 1 calc R U . . .
C40 C 0.5943(7) 0.3227(4) 0.1445(3) 0.0504(19) Uani 1 1 d . . . . .
H40 H 0.5797 0.3201 0.1746 0.061 Uiso 1 1 calc R U . . .
C41 C 0.8550(5) 0.4215(2) 0.29725(18) 0.0238(12) Uani 1 1 d . . . . .
C42 C 0.7672(6) 0.4036(3) 0.3672(2) 0.0330(14) Uani 1 1 d . . . . .
H42A H 0.7532 0.4433 0.3678 0.050 Uiso 1 1 calc R U . . .
H42B H 0.7954 0.3918 0.3953 0.050 Uiso 1 1 calc R U . . .
H42C H 0.7006 0.3838 0.3610 0.050 Uiso 1 1 calc R U . . .
C43 C 0.6228(5) 0.5154(3) -0.0373(2) 0.0304(13) Uani 1 1 d . . . . .
C44 C 0.5494(6) 0.5295(3) -0.0682(2) 0.0366(15) Uani 1 1 d . . . . .
H44 H 0.5336 0.5054 -0.0915 0.044 Uiso 1 1 calc R U . . .
C45 C 0.4981(6) 0.5810(3) -0.0642(2) 0.0378(16) Uani 1 1 d . . . . .
H45 H 0.4459 0.5920 -0.0848 0.045 Uiso 1 1 calc R U . . .
C46 C 0.5240(5) 0.6152(3) -0.0304(2) 0.0327(14) Uani 1 1 d . . . . .
C47 C 0.5992(5) 0.6013(3) 0.0006(2) 0.0278(12) Uani 1 1 d . . . . .
H47 H 0.6173 0.6258 0.0235 0.033 Uiso 1 1 calc R U . . .
C48 C 0.6463(5) 0.5506(3) -0.00349(18) 0.0261(12) Uani 1 1 d . . . . .
C49 C 0.7323(5) 0.5238(2) 0.02480(18) 0.0261(12) Uani 1 1 d . . . . .
C50 C 0.7019(5) 0.5142(2) 0.0705(2) 0.0270(12) Uani 1 1 d . . . . .
C51 C 0.7606(5) 0.5277(2) 0.10505(19) 0.0259(12) Uani 1 1 d . . . . .
C52 C 0.8882(5) 0.5706(2) 0.06285(19) 0.0252(12) Uani 1 1 d . . . . .
C53 C 0.8351(5) 0.5569(2) 0.02599(19) 0.0251(12) Uani 1 1 d . . . . .
C54 C 0.8730(5) 0.5766(2) -0.01443(19) 0.0269(13) Uani 1 1 d . . . . .
C55 C 0.6353(5) 0.4868(2) 0.1414(2) 0.0280(13) Uani 1 1 d . . . . .
C56 C 0.5705(5) 0.4669(3) 0.1777(2) 0.0310(14) Uani 1 1 d . . . . .
C57 C 0.6105(6) 0.4712(3) 0.2197(2) 0.0389(16) Uani 1 1 d . . . . .
H57 H 0.6808 0.4848 0.2244 0.047 Uiso 1 1 calc R U . . .
C58 C 0.5478(7) 0.4556(4) 0.2543(3) 0.051(2) Uani 1 1 d . . . . .
H58 H 0.5748 0.4585 0.2829 0.062 Uiso 1 1 calc R U . . .
C59 C 0.4446(7) 0.4356(4) 0.2472(3) 0.055(2) Uani 1 1 d . . . . .
H59 H 0.4002 0.4260 0.2709 0.066 Uiso 1 1 calc R U . . .
C60 C 0.4077(6) 0.4300(3) 0.2053(3) 0.052(2) Uani 1 1 d . . . . .
H60 H 0.3385 0.4151 0.2003 0.062 Uiso 1 1 calc R U . . .
C61 C 0.4692(6) 0.4455(3) 0.1712(3) 0.0406(16) Uani 1 1 d . . . . .
H61 H 0.4424 0.4417 0.1426 0.049 Uiso 1 1 calc R U . . .
C62 C 0.7475(5) 0.4684(2) 0.0010(2) 0.0264(12) Uani 1 1 d . . . . .
C63 C 0.6799(7) 0.4219(3) -0.0647(2) 0.0446(17) Uani 1 1 d . . . . .
H63A H 0.7316 0.3936 -0.0561 0.067 Uiso 1 1 calc R U . . .
H63B H 0.6976 0.4355 -0.0937 0.067 Uiso 1 1 calc R U . . .
H63C H 0.6078 0.4060 -0.0649 0.067 Uiso 1 1 calc R U . . .
C64 C 0.2636(5) 0.5049(2) -0.06011(19) 0.0253(12) Uani 1 1 d . . . . .
C65 C 0.3061(6) 0.4785(3) -0.0949(2) 0.0330(14) Uani 1 1 d . . . . .
H65 H 0.3006 0.4938 -0.1231 0.040 Uiso 1 1 calc R U . . .
C66 C 0.3580(6) 0.4284(3) -0.0883(2) 0.0324(13) Uani 1 1 d . . . . .
H66 H 0.3867 0.4084 -0.1120 0.039 Uiso 1 1 calc R U . . .
C67 C 0.3672(6) 0.4080(3) -0.0466(2) 0.0332(14) Uani 1 1 d . . . . .
C68 C 0.3239(5) 0.4347(3) -0.01133(19) 0.0275(12) Uani 1 1 d . . . . .
H68 H 0.3303 0.4199 0.0170 0.033 Uiso 1 1 calc R U . . .
C69 C 0.2712(5) 0.4833(2) -0.01878(18) 0.0238(12) Uani 1 1 d . . . . .
C70 C 0.2050(5) 0.5182(2) 0.01134(18) 0.0242(12) Uani 1 1 d . . . . .
C71 C 0.2534(5) 0.5346(2) 0.05283(18) 0.0244(12) Uani 1 1 d . . . . .
C72 C 0.2136(5) 0.5205(2) 0.09212(19) 0.0251(12) Uani 1 1 d . . . . .
C73 C 0.0686(5) 0.4750(2) 0.0623(2) 0.0282(13) Uani 1 1 d . . . . .
C74 C 0.1017(5) 0.4874(2) 0.02200(19) 0.0253(12) Uani 1 1 d . . . . .
C75 C 0.0422(5) 0.4686(3) -0.0140(2) 0.0312(13) Uani 1 1 d . . . . .
C76 C 0.3507(5) 0.5656(2) 0.11612(17) 0.0248(12) Uani 1 1 d . . . . .
C77 C 0.4300(5) 0.5886(2) 0.1459(2) 0.0273(13) Uani 1 1 d . . . . .
C78 C 0.4179(6) 0.5804(3) 0.1903(2) 0.0354(14) Uani 1 1 d . . . . .
H78 H 0.3579 0.5606 0.2011 0.042 Uiso 1 1 calc R U . . .
C79 C 0.4931(7) 0.6008(3) 0.2184(2) 0.0463(19) Uani 1 1 d . . . . .
H79 H 0.4837 0.5961 0.2486 0.056 Uiso 1 1 calc R U . . .
C80 C 0.5813(7) 0.6278(3) 0.2031(3) 0.0496(19) Uani 1 1 d . . . . .
H80 H 0.6342 0.6405 0.2229 0.060 Uiso 1 1 calc R U . . .
C81 C 0.5942(6) 0.6369(3) 0.1600(3) 0.0451(18) Uani 1 1 d . . . . .
H81 H 0.6555 0.6560 0.1497 0.054 Uiso 1 1 calc R U . . .
C82 C 0.5173(6) 0.6179(3) 0.1312(2) 0.0364(15) Uani 1 1 d . . . . .
H82 H 0.5248 0.6252 0.1012 0.044 Uiso 1 1 calc R U . . .
C83 C 0.1767(5) 0.5679(3) -0.01802(19) 0.0267(12) Uani 1 1 d . . . . .
C84 C 0.1764(7) 0.5870(3) -0.0966(2) 0.0443(18) Uani 1 1 d . . . . .
H84A H 0.1245 0.6153 -0.0881 0.066 Uiso 1 1 calc R U . . .
H84B H 0.1443 0.5628 -0.1185 0.066 Uiso 1 1 calc R U . . .
H84C H 0.2402 0.6047 -0.1087 0.066 Uiso 1 1 calc R U . . .
Cl5 Cl 0.2997(6) 0.1464(2) 0.18195(16) 0.156(2) Uani 1 1 d . . . . .
Cl6 Cl 0.3962(3) 0.0537(2) 0.13998(11) 0.1064(12) Uani 1 1 d . . . . .
C85 C 0.3160(9) 0.0731(6) 0.1816(4) 0.086(4) Uani 1 1 d . . . . .
H85A H 0.3479 0.0609 0.2093 0.103 Uiso 1 1 calc R U . . .
H85B H 0.2452 0.0551 0.1785 0.103 Uiso 1 1 calc R U . . .
Cl7 Cl 0.6145(2) 0.17084(12) 0.04534(10) 0.0757(7) Uani 1 1 d . . . . .
Cl8 Cl 0.4355(2) 0.20132(10) -0.00970(10) 0.0771(8) Uani 1 1 d . . . . .
C86 C 0.4735(9) 0.1727(5) 0.0393(4) 0.080(3) Uani 1 1 d . . . . .
H86A H 0.4449 0.1348 0.0413 0.097 Uiso 1 1 calc R U . . .
H86B H 0.4421 0.1946 0.0632 0.097 Uiso 1 1 calc R U . . .
C87 C 0.2580(7) 0.2576(4) 0.4161(4) 0.041(2) Uani 0.766(7) 1 d D U P A 1
H87A H 0.2314 0.2884 0.4341 0.049 Uiso 0.766(7) 1 calc R U P A 1
H87B H 0.2425 0.2666 0.3855 0.049 Uiso 0.766(7) 1 calc R U P A 1
Cl9 Cl 0.1906(3) 0.19871(14) 0.42988(11) 0.0430(8) Uani 0.766(7) 1 d D U P A 1
Cl10 Cl 0.3944(2) 0.25216(13) 0.42270(13) 0.0683(12) Uani 0.766(7) 1 d D U P A 1
Cl11 Cl 0.2379(13) 0.2112(5) 0.4279(4) 0.061(4) Uani 0.234(7) 1 d D U P A 2
Cl12 Cl 0.3668(9) 0.2775(4) 0.3735(4) 0.082(5) Uani 0.234(7) 1 d D U P A 2
C88 C 0.263(3) 0.2767(8) 0.4100(12) 0.041(2) Uani 0.234(7) 1 d D U P A 2
H88A H 0.2815 0.3005 0.4350 0.049 Uiso 0.234(7) 1 calc R U P A 2
H88B H 0.1982 0.2919 0.3962 0.049 Uiso 0.234(7) 1 calc R U P A 2
Cl13 Cl 0.2571(8) 0.3737(3) 0.1002(3) 0.0574(14) Uani 0.667(13) 1 d D U P B 1
Cl14 Cl 0.2278(5) 0.2678(3) 0.0603(3) 0.105(3) Uani 0.667(13) 1 d D U P B 1
C89 C 0.1812(12) 0.3343(5) 0.0648(5) 0.066(4) Uani 0.667(13) 1 d D U P B 1
H89A H 0.1061 0.3335 0.0751 0.079 Uiso 0.667(13) 1 calc R U P B 1
H89B H 0.1819 0.3519 0.0359 0.079 Uiso 0.667(13) 1 calc R U P B 1
Cl15 Cl 0.250(2) 0.3578(6) 0.0954(8) 0.099(7) Uani 0.333(13) 1 d D U P B 2
Cl16 Cl 0.2535(9) 0.2402(5) 0.0884(5) 0.094(5) Uani 0.333(13) 1 d D U P B 2
C90 C 0.216(3) 0.3019(9) 0.0648(8) 0.066(4) Uani 0.333(13) 1 d D U P B 2
H90A H 0.2514 0.3050 0.0362 0.079 Uiso 0.333(13) 1 calc R U P B 2
H90B H 0.1381 0.3017 0.0601 0.079 Uiso 0.333(13) 1 calc R U P B 2
Cl17 Cl 0.5330(10) 0.2969(6) 0.2766(5) 0.122(5) Uani 0.455(8) 1 d D U P C 1
Cl18 Cl 0.3251(5) 0.3255(2) 0.3086(2) 0.084(2) Uani 0.455(8) 1 d D U P C 1
C91 C 0.4565(13) 0.3157(14) 0.3210(6) 0.117(11) Uani 0.455(8) 1 d D U P C 1
H91A H 0.4621 0.2866 0.3434 0.140 Uiso 0.455(8) 1 calc R U P C 1
H91B H 0.4857 0.3502 0.3334 0.140 Uiso 0.455(8) 1 calc R U P C 1
Cl19 Cl 0.3364(9) 0.2832(4) 0.2178(5) 0.179(5) Uani 0.545(8) 1 d D U P C 2
Cl20 Cl 0.5313(10) 0.2680(8) 0.2633(6) 0.181(7) Uani 0.545(8) 1 d D U P C 2
C92 C 0.3979(16) 0.2849(16) 0.2688(7) 0.143(12) Uani 0.545(8) 1 d D U P C 2
H92A H 0.3910 0.3222 0.2815 0.172 Uiso 0.545(8) 1 calc R U P C 2
H92B H 0.3623 0.2583 0.2884 0.172 Uiso 0.545(8) 1 calc R U P C 2

loop_
_atom_site_aniso_label
_atom_site_aniso_U_11
_atom_site_aniso_U_22
_atom_site_aniso_U_33
_atom_site_aniso_U_23
_atom_site_aniso_U_13
_atom_site_aniso_U_12
S1 0.0372(8) 0.0317(7) 0.0236(7) 0.0023(6) 0.0024(6) -0.0121(7)
S2 0.0303(8) 0.0314(7) 0.0308(8) -0.0006(6) -0.0043(6) -0.0035(6)
S3 0.0237(7) 0.0290(7) 0.0320(8) -0.0003(6) -0.0040(6) -0.0009(6)
S4 0.0261(7) 0.0314(7) 0.0217(7) 0.0034(6) 0.0037(6) -0.0038(6)
Cl1 0.0854(17) 0.0515(11) 0.0595(13) -0.0145(10) 0.0338(12) -0.0024(11)
Cl2 0.0410(9) 0.0409(9) 0.0503(10) 0.0080(7) 0.0008(8) 0.0141(7)
Cl3 0.0402(9) 0.0524(10) 0.0446(9) 0.0118(8) 0.0016(8) 0.0191(8)
Cl4 0.0592(12) 0.0370(8) 0.0418(9) -0.0040(7) 0.0000(8) 0.0162(8)
O1 0.029(2) 0.059(3) 0.036(2) 0.016(2) -0.006(2) -0.009(2)
O2 0.040(3) 0.026(2) 0.0155(19) 0.0012(15) 0.0000(17) -0.0115(18)
O3 0.029(2) 0.026(2) 0.027(2) 0.0043(17) 0.0030(17) -0.0008(17)
O4 0.034(2) 0.041(2) 0.0161(19) 0.0062(17) -0.0013(17) -0.0031(19)
O5 0.030(2) 0.030(2) 0.042(3) -0.0047(19) -0.004(2) 0.0003(19)
O6 0.025(2) 0.037(2) 0.022(2) -0.0015(17) -0.0020(17) -0.0044(18)
O7 0.032(2) 0.031(2) 0.027(2) 0.0024(17) 0.0034(19) 0.0024(19)
O8 0.026(2) 0.044(2) 0.0181(19) 0.0048(17) 0.0009(17) -0.0055(19)
N1 0.040(3) 0.065(4) 0.024(3) 0.005(3) -0.008(3) -0.016(3)
N2 0.041(3) 0.021(2) 0.018(2) 0.0004(18) 0.002(2) -0.001(2)
N3 0.036(3) 0.034(3) 0.017(2) 0.006(2) 0.000(2) -0.009(2)
N4 0.050(4) 0.057(4) 0.026(3) 0.003(3) -0.003(3) -0.018(3)
N5 0.029(3) 0.023(2) 0.022(2) 0.0036(19) 0.002(2) -0.002(2)
N6 0.039(3) 0.031(3) 0.024(2) 0.000(2) -0.004(2) 0.010(2)
N7 0.033(3) 0.048(3) 0.026(3) 0.007(2) 0.008(2) -0.009(3)
N8 0.054(4) 0.051(4) 0.032(3) 0.004(3) -0.011(3) -0.012(3)
N9 0.033(3) 0.033(3) 0.027(3) -0.006(2) -0.003(2) -0.004(2)
N10 0.025(3) 0.026(2) 0.026(2) 0.0007(19) 0.000(2) 0.002(2)
N11 0.032(3) 0.038(3) 0.020(2) -0.003(2) -0.002(2) -0.006(2)
N12 0.039(3) 0.041(3) 0.028(3) 0.010(2) -0.005(2) 0.001(3)
N13 0.038(3) 0.031(3) 0.019(2) 0.005(2) 0.003(2) 0.001(2)
N14 0.027(3) 0.033(3) 0.019(2) -0.002(2) 0.001(2) 0.001(2)
N15 0.029(3) 0.043(3) 0.028(3) 0.009(2) -0.001(2) -0.010(2)
N16 0.054(4) 0.062(4) 0.028(3) -0.001(3) -0.006(3) -0.018(3)
C1 0.051(4) 0.048(4) 0.030(3) 0.004(3) 0.002(3) -0.021(4)
C2 0.055(5) 0.054(4) 0.029(3) 0.003(3) -0.005(3) -0.024(4)
C3 0.075(6) 0.051(4) 0.029(4) 0.000(3) 0.007(4) -0.023(4)
C4 0.071(6) 0.043(4) 0.039(4) -0.009(3) 0.021(4) -0.019(4)
C5 0.046(4) 0.040(4) 0.035(4) -0.001(3) 0.009(3) -0.011(3)
C6 0.043(4) 0.046(4) 0.022(3) 0.007(3) 0.002(3) -0.023(3)
C7 0.033(3) 0.039(3) 0.024(3) 0.004(3) -0.002(3) -0.015(3)
C8 0.034(3) 0.028(3) 0.025(3) -0.002(2) 0.002(3) -0.009(3)
C9 0.034(3) 0.024(3) 0.022(3) 0.002(2) 0.002(2) -0.007(2)
C10 0.034(3) 0.021(3) 0.023(3) 0.003(2) -0.002(2) -0.006(2)
C11 0.036(3) 0.031(3) 0.023(3) 0.004(2) 0.000(3) -0.008(3)
C12 0.034(3) 0.033(3) 0.020(3) 0.001(2) 0.000(3) -0.013(3)
C13 0.029(3) 0.022(3) 0.026(3) 0.000(2) 0.000(2) -0.001(2)
C14 0.039(3) 0.019(3) 0.027(3) 0.003(2) 0.014(3) 0.001(2)
C15 0.073(5) 0.033(3) 0.026(3) -0.003(3) 0.013(3) -0.018(3)
C16 0.087(6) 0.048(4) 0.022(3) 0.004(3) 0.013(4) -0.017(4)
C17 0.057(5) 0.040(4) 0.038(4) 0.006(3) 0.026(4) -0.005(3)
C18 0.034(4) 0.046(4) 0.047(4) 0.012(3) 0.011(3) -0.007(3)
C19 0.031(4) 0.044(4) 0.045(4) 0.010(3) 0.002(3) -0.006(3)
C20 0.034(4) 0.040(4) 0.035(3) 0.007(3) 0.002(3) -0.010(3)
C21 0.045(5) 0.085(6) 0.039(4) 0.004(4) -0.013(4) -0.012(4)
C22 0.027(3) 0.028(3) 0.024(3) 0.007(2) -0.003(2) -0.005(2)
C23 0.042(4) 0.028(3) 0.023(3) 0.008(2) -0.003(3) -0.007(3)
C24 0.031(3) 0.032(3) 0.032(3) 0.013(3) -0.010(3) -0.003(3)
C25 0.026(3) 0.031(3) 0.043(4) 0.000(3) -0.004(3) 0.002(3)
C26 0.030(3) 0.034(3) 0.027(3) 0.000(2) 0.005(3) -0.001(3)
C27 0.025(3) 0.030(3) 0.021(3) 0.002(2) -0.002(2) -0.003(2)
C28 0.023(3) 0.026(3) 0.022(3) 0.003(2) -0.004(2) 0.000(2)
C29 0.031(3) 0.025(3) 0.021(3) 0.002(2) -0.003(2) 0.001(2)
C30 0.032(3) 0.027(3) 0.024(3) -0.002(2) -0.003(3) 0.002(3)
C31 0.026(3) 0.036(3) 0.025(3) 0.002(2) 0.001(2) 0.003(3)
C32 0.025(3) 0.035(3) 0.017(3) 0.008(2) 0.001(2) 0.001(3)
C33 0.030(3) 0.031(3) 0.028(3) 0.004(2) 0.003(3) -0.005(3)
C34 0.036(3) 0.030(3) 0.029(3) -0.004(2) -0.004(3) 0.011(3)
C35 0.041(4) 0.034(3) 0.033(3) -0.009(3) -0.013(3) 0.011(3)
C36 0.054(5) 0.031(3) 0.041(4) -0.004(3) -0.015(3) 0.004(3)
C37 0.074(6) 0.036(4) 0.039(4) -0.008(3) -0.025(4) 0.006(4)
C38 0.060(6) 0.057(5) 0.058(5) -0.016(4) -0.033(5) 0.007(4)
C39 0.039(4) 0.085(7) 0.062(6) -0.019(5) -0.020(4) 0.006(4)
C40 0.048(5) 0.059(5) 0.044(4) -0.020(4) -0.006(4) 0.006(4)
C41 0.021(3) 0.029(3) 0.021(3) 0.004(2) 0.001(2) -0.007(2)
C42 0.036(3) 0.037(3) 0.027(3) 0.005(3) 0.008(3) -0.003(3)
C43 0.029(3) 0.034(3) 0.028(3) 0.000(3) -0.002(3) -0.004(3)
C44 0.035(4) 0.049(4) 0.025(3) 0.002(3) -0.006(3) -0.010(3)
C45 0.032(3) 0.051(4) 0.031(3) 0.014(3) -0.005(3) -0.001(3)
C46 0.026(3) 0.042(3) 0.030(3) 0.010(3) 0.001(3) 0.004(3)
C47 0.024(3) 0.032(3) 0.028(3) 0.003(2) 0.000(2) 0.001(2)
C48 0.021(3) 0.038(3) 0.019(3) 0.005(2) -0.002(2) 0.000(2)
C49 0.026(3) 0.030(3) 0.022(3) -0.002(2) -0.001(2) 0.003(2)
C50 0.022(3) 0.028(3) 0.031(3) 0.001(2) -0.002(2) 0.000(2)
C51 0.027(3) 0.028(3) 0.023(3) -0.005(2) 0.002(2) 0.002(2)
C52 0.027(3) 0.023(3) 0.026(3) -0.003(2) 0.002(2) 0.001(2)
C53 0.028(3) 0.026(3) 0.022(3) 0.001(2) 0.002(2) 0.003(2)
C54 0.027(3) 0.027(3) 0.026(3) 0.000(2) -0.006(2) 0.004(2)
C55 0.026(3) 0.023(3) 0.035(3) 0.004(2) -0.003(3) 0.005(2)
C56 0.031(3) 0.029(3) 0.033(3) 0.006(2) 0.004(3) 0.001(3)
C57 0.028(3) 0.050(4) 0.039(4) 0.010(3) 0.008(3) 0.000(3)
C58 0.046(5) 0.071(5) 0.037(4) 0.015(4) 0.004(3) 0.002(4)
C59 0.047(5) 0.056(5) 0.063(5) 0.017(4) 0.017(4) -0.002(4)
C60 0.034(4) 0.051(4) 0.070(6) 0.009(4) 0.007(4) -0.008(3)
C61 0.039(4) 0.034(3) 0.049(4) 0.005(3) 0.001(3) -0.003(3)
C62 0.022(3) 0.027(3) 0.030(3) -0.002(2) 0.003(2) -0.001(2)
C63 0.057(5) 0.038(4) 0.038(4) -0.015(3) -0.007(3) -0.001(3)
C64 0.025(3) 0.029(3) 0.022(3) 0.002(2) -0.001(2) -0.002(2)
C65 0.043(4) 0.036(3) 0.019(3) 0.000(2) 0.004(3) -0.004(3)
C66 0.040(4) 0.032(3) 0.025(3) -0.007(2) 0.006(3) -0.001(3)
C67 0.034(3) 0.033(3) 0.033(3) -0.002(3) 0.000(3) 0.005(3)
C68 0.031(3) 0.031(3) 0.021(3) 0.005(2) 0.000(2) 0.000(3)
C69 0.025(3) 0.027(3) 0.019(3) 0.001(2) -0.001(2) -0.004(2)
C70 0.024(3) 0.028(3) 0.021(3) 0.003(2) 0.005(2) -0.002(2)
C71 0.022(3) 0.030(3) 0.021(3) 0.002(2) 0.003(2) 0.001(2)
C72 0.020(3) 0.030(3) 0.025(3) 0.005(2) 0.002(2) 0.002(2)
C73 0.024(3) 0.030(3) 0.030(3) 0.006(2) 0.000(2) 0.000(2)
C74 0.025(3) 0.025(3) 0.025(3) 0.001(2) 0.002(2) 0.001(2)
C75 0.029(3) 0.034(3) 0.031(3) 0.007(3) 0.000(3) -0.004(3)
C76 0.028(3) 0.029(3) 0.017(3) 0.001(2) 0.003(2) 0.004(2)
C77 0.034(3) 0.022(3) 0.026(3) -0.001(2) -0.002(3) 0.004(2)
C78 0.041(4) 0.032(3) 0.033(3) -0.003(3) -0.002(3) -0.005(3)
C79 0.064(5) 0.041(4) 0.034(4) -0.003(3) -0.015(4) -0.004(4)
C80 0.058(5) 0.046(4) 0.045(4) -0.001(3) -0.018(4) -0.011(4)
C81 0.039(4) 0.050(4) 0.047(4) 0.000(3) -0.012(3) -0.018(3)
C82 0.040(4) 0.037(3) 0.032(3) 0.001(3) -0.006(3) -0.003(3)
C83 0.026(3) 0.032(3) 0.022(3) 0.003(2) 0.003(2) -0.005(3)
C84 0.065(5) 0.047(4) 0.022(3) 0.010(3) 0.000(3) 0.016(4)
Cl5 0.250(7) 0.102(3) 0.115(3) -0.005(2) -0.027(4) 0.004(4)
Cl6 0.0589(16) 0.174(4) 0.086(2) 0.009(2) 0.0046(15) -0.017(2)
C85 0.060(6) 0.141(11) 0.058(6) 0.010(7) 0.003(5) -0.030(7)
Cl7 0.0704(16) 0.0757(15) 0.0810(17) 0.0003(13) -0.0132(13) 0.0084(13)
Cl8 0.0727(16) 0.0555(12) 0.103(2) -0.0119(13) -0.0307(15) 0.0047(11)
C86 0.071(7) 0.064(6) 0.106(9) -0.006(6) 0.011(6) 0.011(5)
C87 0.046(4) 0.033(5) 0.045(5) 0.012(4) 0.002(4) 0.000(5)
Cl9 0.0482(19) 0.0406(15) 0.0403(14) 0.0099(11) -0.0024(15) -0.0061(14)
Cl10 0.0349(15) 0.0662(18) 0.104(3) -0.0222(17) 0.0083(14) -0.0008(12)
Cl11 0.074(9) 0.069(8) 0.041(5) -0.003(5) 0.004(6) -0.014(6)
Cl12 0.065(6) 0.065(6) 0.115(10) -0.048(6) 0.042(6) -0.019(5)
C88 0.046(4) 0.033(5) 0.045(5) 0.012(4) 0.002(4) 0.000(5)
Cl13 0.054(3) 0.065(3) 0.053(2) 0.015(2) -0.005(2) -0.007(3)
Cl14 0.097(4) 0.097(4) 0.121(5) -0.041(4) 0.001(3) 0.027(3)
C89 0.072(7) 0.060(7) 0.065(6) 0.009(6) 0.017(6) -0.005(6)
Cl15 0.080(10) 0.086(11) 0.132(14) 0.050(9) 0.039(10) 0.001(9)
Cl16 0.077(6) 0.094(7) 0.113(9) -0.028(7) 0.026(6) 0.011(5)
C90 0.072(7) 0.060(7) 0.065(6) 0.009(6) 0.017(6) -0.005(6)
Cl17 0.099(7) 0.137(9) 0.131(8) 0.092(7) 0.042(6) 0.046(7)
Cl18 0.090(4) 0.057(3) 0.105(5) 0.009(3) 0.043(4) -0.011(3)
C91 0.135(16) 0.109(14) 0.107(15) 0.033(12) -0.003(12) 0.028(12)
Cl19 0.175(9) 0.111(6) 0.252(13) 0.036(7) -0.036(9) -0.054(6)
Cl20 0.097(7) 0.217(15) 0.229(15) 0.128(12) -0.017(8) -0.019(9)
C92 0.125(16) 0.136(16) 0.170(17) -0.003(13) 0.001(13) -0.001(12)

loop_
_atom_type_symbol
_atom_type_description
_atom_type_scat_dispersion_real
_atom_type_scat_dispersion_imag
_atom_type_scat_source
C C 0.0033 0.0016 'International Tables Vol C Tables 4.2.6.8 and 6.1.1.4'
H H 0.0000 0.0000 'International Tables Vol C Tables 4.2.6.8 and 6.1.1.4'
N N 0.0061 0.0033 'International Tables Vol C Tables 4.2.6.8 and 6.1.1.4'
O O 0.0106 0.0060 'International Tables Vol C Tables 4.2.6.8 and 6.1.1.4'
S S 0.1246 0.1234 'International Tables Vol C Tables 4.2.6.8 and 6.1.1.4'
Cl Cl 0.1484 0.1585 'International Tables Vol C Tables 4.2.6.8 and 6.1.1.4'

loop_
_geom_angle_atom_site_label_1
_geom_angle_atom_site_label_2
_geom_angle_atom_site_label_3
_geom_angle
C8 S1 C13 89.1(3)
C29 S2 C34 89.3(3)
C50 S3 C55 89.3(3)
C71 S4 C76 89.8(3)
C10 O2 C9 116.2(4)
C31 O4 C30 116.6(5)
C52 O6 C51 116.7(5)
C72 O8 C73 115.8(4)
C1 N1 C20 111.9(6)
C1 N1 C21 125.3(7)
C20 N1 C21 122.7(7)
C13 N2 C9 109.4(5)
C10 N3 H3A 122(5)
C10 N3 H3B 117(5)
H3A N3 H3B 119(5)
C41 N5 C22 111.9(5)
C41 N5 C42 122.9(5)
C22 N5 C42 124.9(5)
C34 N6 C30 109.4(5)
C31 N7 H7A 120(5)
C31 N7 H7B 119(5)
H7A N7 H7B 120(5)
C62 N9 C43 111.3(5)
C62 N9 C63 123.9(6)
C43 N9 C63 124.7(6)
C55 N10 C51 109.5(5)
C52 N11 H11A 122(5)
C52 N11 H11B 110(5)
H11A N11 H11B 120(5)
C83 N13 C64 111.5(5)
C83 N13 C84 123.1(6)
C64 N13 C84 125.3(5)
C76 N14 C72 108.8(5)
C73 N15 H15A 121(5)
C73 N15 H15B 118(5)
H15A N15 H15B 120(5)
N1 C1 C6 110.2(6)
N1 C1 C2 129.2(8)
C6 C1 C2 120.6(8)
C3 C2 C1 116.4(7)
C3 C2 H2 121.8
C1 C2 H2 121.8
C4 C3 C2 121.8(7)
C4 C3 H3 119.1
C2 C3 H3 119.1
C3 C4 C5 122.6(9)
C3 C4 Cl1 118.7(6)
C5 C4 Cl1 118.7(7)
C4 C5 C6 117.1(8)
C4 C5 H5 121.5
C6 C5 H5 121.5
C5 C6 C1 121.5(7)
C5 C6 C7 130.1(6)
C1 C6 C7 108.4(7)
C8 C7 C11 106.3(5)
C8 C7 C20 110.5(6)
C11 C7 C20 113.5(5)
C8 C7 C6 113.6(5)
C11 C7 C6 112.2(5)
C20 C7 C6 100.9(5)
C9 C8 C7 124.9(6)
C9 C8 S1 108.0(5)
C7 C8 S1 127.0(5)
C8 C9 N2 118.7(5)
C8 C9 O2 124.5(5)
N2 C9 O2 116.8(5)
N3 C10 C11 126.3(6)
N3 C10 O2 110.7(5)
C11 C10 O2 123.0(5)
C10 C11 C12 119.3(6)
C10 C11 C7 124.8(5)
C12 C11 C7 115.9(5)
N4 C12 C11 177.3(7)
N2 C13 C14 124.2(6)
N2 C13 S1 114.8(4)
C14 C13 S1 120.8(5)
C15 C14 C19 118.3(6)
C15 C14 C13 120.1(6)
C19 C14 C13 121.5(6)
C14 C15 C16 120.6(7)
C14 C15 H15 119.7
C16 C15 H15 119.7
C17 C16 C15 120.2(7)
C17 C16 H16 119.9
C15 C16 H16 119.9
C16 C17 C18 120.4(7)
C16 C17 H17 119.8
C18 C17 H17 119.8
C17 C18 C19 120.0(7)
C17 C18 H18 120.0
C19 C18 H18 120.0
C18 C19 C14 120.5(7)
C18 C19 H19 119.8
C14 C19 H19 119.8
O1 C20 N1 126.3(7)
O1 C20 C7 125.5(6)
N1 C20 C7 108.1(6)
N1 C21 H21A 109.5
N1 C21 H21B 109.5
H21A C21 H21B 109.5
N1 C21 H21C 109.5
H21A C21 H21C 109.5
H21B C21 H21C 109.5
C27 C22 C23 121.5(6)
C27 C22 N5 110.0(5)
C23 C22 N5 128.4(6)
C24 C23 C22 117.3(6)
C24 C23 H23 121.3
C22 C23 H23 121.3
C23 C24 C25 120.6(6)
C23 C24 H24 119.7
C25 C24 H24 119.7
C26 C25 C24 121.6(6)
C26 C25 Cl2 119.4(5)
C24 C25 Cl2 119.0(5)
C27 C26 C25 117.8(6)
C27 C26 H26 121.1
C25 C26 H26 121.1
C26 C27 C22 121.2(6)
C26 C27 C28 129.4(6)
C22 C27 C28 109.1(5)
C29 C28 C27 116.0(5)
C29 C28 C32 106.2(5)
C27 C28 C32 112.1(5)
C29 C28 C41 108.7(5)
C27 C28 C41 100.7(5)
C32 C28 C41 113.3(5)
C30 C29 C28 124.8(6)
C30 C29 S2 107.9(4)
C28 C29 S2 127.1(4)
N6 C30 C29 119.6(6)
N6 C30 O4 116.0(5)
C29 C30 O4 124.4(5)
N7 C31 O4 112.0(5)
N7 C31 C32 125.2(6)
O4 C31 C32 122.8(6)
C31 C32 C33 118.3(6)
C31 C32 C28 124.9(6)
C33 C32 C28 116.6(5)
N8 C33 C32 177.2(7)
N6 C34 C35 125.0(6)
N6 C34 S2 113.9(5)
C35 C34 S2 121.1(5)
C40 C35 C36 118.3(7)
C40 C35 C34 122.7(7)
C36 C35 C34 118.9(7)
C37 C36 C35 120.2(8)
C37 C36 H36 119.9
C35 C36 H36 119.9
C38 C37 C36 120.1(8)
C38 C37 H37 120.0
C36 C37 H37 120.0
C37 C38 C39 120.0(8)
C37 C38 H38 120.0
C39 C38 H38 120.0
C40 C39 C38 119.8(9)
C40 C39 H39 120.1
C38 C39 H39 120.1
C39 C40 C35 121.5(8)
C39 C40 H40 119.3
C35 C40 H40 119.3
O3 C41 N5 126.5(6)
O3 C41 C28 125.3(5)
N5 C41 C28 108.2(5)
N5 C42 H42A 109.5
N5 C42 H42B 109.5
H42A C42 H42B 109.5
N5 C42 H42C 109.5
H42A C42 H42C 109.5
H42B C42 H42C 109.5
C44 C43 C48 121.1(6)
C44 C43 N9 128.6(6)
C48 C43 N9 110.3(5)
C43 C44 C45 117.7(6)
C43 C44 H44 121.1
C45 C44 H44 121.1
C46 C45 C44 119.6(6)
C46 C45 H45 120.2
C44 C45 H45 120.2
C45 C46 C47 122.8(6)
C45 C46 Cl3 119.1(5)
C47 C46 Cl3 118.1(5)
C48 C47 C46 116.6(6)
C48 C47 H47 121.7
C46 C47 H47 121.7
C47 C48 C43 122.2(6)
C47 C48 C49 129.2(6)
C43 C48 C49 108.6(5)
C50 C49 C53 106.1(5)
C50 C49 C48 115.6(5)
C53 C49 C48 112.5(5)
C50 C49 C62 110.5(5)
C53 C49 C62 111.6(5)
C48 C49 C62 100.6(5)
C51 C50 C49 125.7(6)
C51 C50 S3 107.8(5)
C49 C50 S3 126.3(5)
C50 C51 N10 119.0(6)
C50 C51 O6 123.7(5)
N10 C51 O6 117.3(5)
N11 C52 O6 111.5(5)
N11 C52 C53 125.3(6)
O6 C52 C53 123.3(5)
C52 C53 C54 119.5(6)
C52 C53 C49 124.3(5)
C54 C53 C49 116.1(5)
N12 C54 C53 177.4(7)
N10 C55 C56 125.3(6)
N10 C55 S3 114.3(5)
C56 C55 S3 120.3(5)
C61 C56 C57 119.4(6)
C61 C56 C55 121.2(6)
C57 C56 C55 119.3(6)
C58 C57 C56 119.8(7)
C58 C57 H57 120.1
C56 C57 H57 120.1
C57 C58 C59 119.9(8)
C57 C58 H58 120.0
C59 C58 H58 120.0
C60 C59 C58 119.4(7)
C60 C59 H59 120.3
C58 C59 H59 120.3
C61 C60 C59 120.7(8)
C61 C60 H60 119.7
C59 C60 H60 119.7
C60 C61 C56 120.7(7)
C60 C61 H61 119.7
C56 C61 H61 119.7
O5 C62 N9 125.0(6)
O5 C62 C49 125.8(5)
N9 C62 C49 109.1(5)
N9 C63 H63A 109.5
N9 C63 H63B 109.5
H63A C63 H63B 109.5
N9 C63 H63C 109.5
H63A C63 H63C 109.5
H63B C63 H63C 109.5
C65 C64 C69 121.5(6)
C65 C64 N13 128.6(5)
C69 C64 N13 109.8(5)
C64 C65 C66 118.6(6)
C64 C65 H65 120.7
C66 C65 H65 120.7
C67 C66 C65 119.1(6)
C67 C66 H66 120.4
C65 C66 H66 120.4
C68 C67 C66 122.4(6)
C68 C67 Cl4 118.2(5)
C66 C67 Cl4 119.3(5)
C69 C68 C67 117.4(6)
C69 C68 H68 121.3
C67 C68 H68 121.3
C68 C69 C64 121.0(5)
C68 C69 C70 130.1(5)
C64 C69 C70 108.6(5)
C71 C70 C69 117.7(5)
C71 C70 C74 107.0(5)
C69 C70 C74 108.8(5)
C71 C70 C83 113.2(5)
C69 C70 C83 101.6(4)
C74 C70 C83 108.2(5)
C72 C71 C70 124.1(5)
C72 C71 S4 108.1(4)
C70 C71 S4 127.8(4)
N14 C72 O8 116.0(5)
N14 C72 C71 118.7(5)
O8 C72 C71 125.3(5)
N15 C73 C74 126.4(6)
N15 C73 O8 110.5(5)
C74 C73 O8 123.1(5)
C73 C74 C75 119.6(6)
C73 C74 C70 124.6(5)
C75 C74 C70 115.7(5)
N16 C75 C74 174.4(7)
N14 C76 C77 124.8(5)
N14 C76 S4 114.6(4)
C77 C76 S4 120.6(4)
C82 C77 C78 118.9(6)
C82 C77 C76 121.6(6)
C78 C77 C76 119.4(6)
C79 C78 C77 119.7(7)
C79 C78 H78 120.1
C77 C78 H78 120.1
C80 C79 C78 120.6(7)
C80 C79 H79 119.7
C78 C79 H79 119.7
C81 C80 C79 120.7(7)
C81 C80 H80 119.6
C79 C80 H80 119.6
C80 C81 C82 119.5(7)
C80 C81 H81 120.3
C82 C81 H81 120.3
C77 C82 C81 120.5(7)
C77 C82 H82 119.8
C81 C82 H82 119.8
O7 C83 N13 126.2(6)
O7 C83 C70 126.3(5)
N13 C83 C70 107.3(5)
N13 C84 H84A 109.5
N13 C84 H84B 109.5
H84A C84 H84B 109.5
N13 C84 H84C 109.5
H84A C84 H84C 109.5
H84B C84 H84C 109.5
Cl6 C85 Cl5 110.3(7)
Cl6 C85 H85A 109.6
Cl5 C85 H85A 109.6
Cl6 C85 H85B 109.6
Cl5 C85 H85B 109.6
H85A C85 H85B 108.1
Cl8 C86 Cl7 112.1(7)
Cl8 C86 H86A 109.2
Cl7 C86 H86A 109.2
Cl8 C86 H86B 109.2
Cl7 C86 H86B 109.2
H86A C86 H86B 107.9
Cl9 C87 Cl10 113.2(5)
Cl9 C87 H87A 108.9
Cl10 C87 H87A 108.9
Cl9 C87 H87B 108.9
Cl10 C87 H87B 108.9
H87A C87 H87B 107.7
Cl11 C88 Cl12 111.2(11)
Cl11 C88 H88A 109.4
Cl12 C88 H88A 109.4
Cl11 C88 H88B 109.4
Cl12 C88 H88B 109.4
H88A C88 H88B 108.0
Cl14 C89 Cl13 112.4(8)
Cl14 C89 H89A 109.1
Cl13 C89 H89A 109.1
Cl14 C89 H89B 109.1
Cl13 C89 H89B 109.1
H89A C89 H89B 107.9
Cl15 C90 Cl16 112.9(11)
Cl15 C90 H90A 109.0
Cl16 C90 H90A 109.0
Cl15 C90 H90B 109.0
Cl16 C90 H90B 109.0
H90A C90 H90B 107.8
Cl18 C91 Cl17 113.0(11)
Cl18 C91 H91A 109.0
Cl17 C91 H91A 109.0
Cl18 C91 H91B 109.0
Cl17 C91 H91B 109.0
H91A C91 H91B 107.8
Cl20 C92 Cl19 109.2(11)
Cl20 C92 H92A 109.8
Cl19 C92 H92A 109.8
Cl20 C92 H92B 109.8
Cl19 C92 H92B 109.8
H92A C92 H92B 108.3

loop_
_geom_bond_atom_site_label_1
_geom_bond_atom_site_label_2
_geom_bond_distance
S1 C8 1.720(6)
S1 C13 1.731(6)
S2 C29 1.716(6)
S2 C34 1.740(7)
S3 C50 1.729(6)
S3 C55 1.739(6)
S4 C71 1.704(6)
S4 C76 1.729(5)
Cl1 C4 1.753(10)
Cl2 C25 1.741(7)
Cl3 C46 1.739(7)
Cl4 C67 1.744(7)
O1 C20 1.200(9)
O2 C10 1.358(7)
O2 C9 1.364(7)
O3 C41 1.213(7)
O4 C31 1.353(8)
O4 C30 1.372(8)
O5 C62 1.226(8)
O6 C52 1.351(7)
O6 C51 1.360(8)
O7 C83 1.209(8)
O8 C72 1.356(7)
O8 C73 1.374(8)
N1 C1 1.370(11)
N1 C20 1.383(9)
N1 C21 1.432(10)
N2 C13 1.294(8)
N2 C9 1.348(8)
N3 C10 1.330(8)
N3 H3A 0.78(3)
N3 H3B 0.77(3)
N4 C12 1.132(9)
N5 C41 1.340(7)
N5 C22 1.400(8)
N5 C42 1.463(8)
N6 C34 1.312(9)
N6 C30 1.330(8)
N7 C31 1.323(8)
N7 H7A 0.77(3)
N7 H7B 0.77(3)
N8 C33 1.152(9)
N9 C62 1.345(8)
N9 C43 1.396(9)
N9 C63 1.453(8)
N10 C55 1.301(8)
N10 C51 1.352(8)
N11 C52 1.323(8)
N11 H11A 0.77(3)
N11 H11B 0.77(3)
N12 C54 1.140(8)
N13 C83 1.359(8)
N13 C64 1.400(8)
N13 C84 1.452(8)
N14 C76 1.315(8)
N14 C72 1.347(8)
N15 C73 1.337(8)
N15 H15A 0.77(3)
N15 H15B 0.77(3)
N16 C75 1.129(9)
C1 C6 1.389(11)
C1 C2 1.405(11)
C2 C3 1.380(13)
C2 H2 0.9500
C3 C4 1.357(13)
C3 H3 0.9500
C4 C5 1.366(10)
C5 C6 1.373(11)
C5 H5 0.9500
C6 C7 1.545(10)
C7 C8 1.480(8)
C7 C11 1.518(9)
C7 C20 1.526(10)
C8 C9 1.339(9)
C10 C11 1.354(9)
C11 C12 1.413(8)
C13 C14 1.454(8)
C14 C15 1.369(10)
C14 C19 1.400(10)
C15 C16 1.401(10)
C15 H15 0.9500
C16 C17 1.357(12)
C16 H16 0.9500
C17 C18 1.365(12)
C17 H17 0.9500
C18 C19 1.385(10)
C18 H18 0.9500
C19 H19 0.9500
C21 H21A 0.9800
C21 H21B 0.9800
C21 H21C 0.9800
C22 C27 1.385(9)
C22 C23 1.385(8)
C23 C24 1.378(10)
C23 H23 0.9500
C24 C25 1.387(10)
C24 H24 0.9500
C25 C26 1.382(9)
C26 C27 1.358(9)
C26 H26 0.9500
C27 C28 1.511(8)
C28 C29 1.495(8)
C28 C32 1.520(8)
C28 C41 1.572(8)
C29 C30 1.340(9)
C31 C32 1.368(8)
C32 C33 1.395(9)
C34 C35 1.451(9)
C35 C40 1.378(12)
C35 C36 1.392(11)
C36 C37 1.388(11)
C36 H36 0.9500
C37 C38 1.344(14)
C37 H37 0.9500
C38 C39 1.405(14)
C38 H38 0.9500
C39 C40 1.343(12)
C39 H39 0.9500
C40 H40 0.9500
C42 H42A 0.9800
C42 H42B 0.9800
C42 H42C 0.9800
C43 C44 1.367(9)
C43 C48 1.379(9)
C44 C45 1.410(11)
C44 H44 0.9500
C45 C46 1.372(10)
C45 H45 0.9500
C46 C47 1.382(9)
C47 C48 1.370(9)
C47 H47 0.9500
C48 C49 1.531(8)
C49 C50 1.479(8)
C49 C53 1.517(8)
C49 C62 1.542(8)
C50 C51 1.337(9)
C52 C53 1.359(8)
C53 C54 1.419(8)
C55 C56 1.466(9)
C56 C61 1.383(10)
C56 C57 1.393(10)
C57 C58 1.379(10)
C57 H57 0.9500
C58 C59 1.395(12)
C58 H58 0.9500
C59 C60 1.379(13)
C59 H59 0.9500
C60 C61 1.357(11)
C60 H60 0.9500
C61 H61 0.9500
C63 H63A 0.9800
C63 H63B 0.9800
C63 H63C 0.9800
C64 C65 1.360(9)
C64 C69 1.384(8)
C65 C66 1.392(10)
C65 H65 0.9500
C66 C67 1.384(9)
C66 H66 0.9500
C67 C68 1.378(9)
C68 C69 1.369(9)
C68 H68 0.9500
C69 C70 1.506(8)
C70 C71 1.472(8)
C70 C74 1.528(8)
C70 C83 1.550(8)
C71 C72 1.356(8)
C73 C74 1.348(9)
C74 C75 1.413(9)
C76 C77 1.464(9)
C77 C82 1.379(10)
C77 C78 1.394(9)
C78 C79 1.371(10)
C78 H78 0.9500
C79 C80 1.367(12)
C79 H79 0.9500
C80 C81 1.359(12)
C80 H80 0.9500
C81 C82 1.388(10)
C81 H81 0.9500
C82 H82 0.9500
C84 H84A 0.9800
C84 H84B 0.9800
C84 H84C 0.9800
Cl5 C85 1.789(16)
Cl6 C85 1.696(12)
C85 H85A 0.9900
C85 H85B 0.9900
Cl7 C86 1.773(12)
Cl8 C86 1.731(13)
C86 H86A 0.9900
C86 H86B 0.9900
C87 Cl9 1.712(8)
C87 Cl10 1.721(9)
C87 H87A 0.9900
C87 H87B 0.9900
Cl11 C88 1.711(14)
Cl12 C88 1.717(14)
C88 H88A 0.9900
C88 H88B 0.9900
Cl13 C89 1.735(11)
Cl14 C89 1.720(11)
C89 H89A 0.9900
C89 H89B 0.9900
Cl15 C90 1.706(14)
Cl16 C90 1.728(13)
C90 H90A 0.9900
C90 H90B 0.9900
Cl17 C91 1.732(14)
Cl18 C91 1.703(14)
C91 H91A 0.9900
C91 H91B 0.9900
Cl19 C92 1.753(14)
Cl20 C92 1.726(14)
C92 H92A 0.9900
C92 H92B 0.9900

loop_
_geom_hbond_atom_site_label_D
_geom_hbond_atom_site_label_H
_geom_hbond_atom_site_label_A
_geom_hbond_distance_DH
_geom_hbond_distance_HA
_geom_hbond_distance_DA
_geom_hbond_angle_DHA
_geom_hbond_site_symmetry_A
C86 H86B Cl16 0.99 2.72 3.541(15) 140.9 .
C86 H86A N16 0.99 2.32 3.154(14) 141.8 4
C85 H85B N4 0.99 2.52 3.454(13) 157.0 3_545
C85 H85B O3 0.99 2.52 3.200(13) 125.3 3_645
C84 H84A Cl12 0.98 2.86 3.456(12) 119.9 2_564
C68 H68 Cl13 0.95 2.95 3.842(11) 157.1 .
C65 H65 N8 0.95 2.46 3.353(9) 157.0 2_664
C63 H63C Cl4 0.98 2.82 3.757(9) 159.8 .
C63 H63B Cl6 0.98 2.88 3.616(9) 132.9 4
C44 H44 N4 0.95 2.62 3.540(9) 162.2 2_564
C24 H24 Cl9 0.95 2.88 3.646(7) 138.9 1_655
N15 H15B N6 0.77(3) 2.49(5) 3.156(8) 145(6) 1_455
N15 H15B O4 0.77(3) 2.60(3) 3.338(7) 160(6) 1_455
N15 H15A O5 0.77(3) 2.14(3) 2.906(7) 172(8) 1_455
N11 H11B O7 0.77(3) 2.19(4) 2.932(7) 159(7) 1_655
N11 H11A N2 0.77(3) 2.41(4) 3.132(7) 157(8) 1_655
N7 H7B O1 0.77(3) 2.23(4) 2.951(8) 155(8) 1_655
N7 H7A N14 0.77(3) 2.53(5) 3.218(7) 150(7) 1_655
N7 H7A O8 0.77(3) 2.65(4) 3.366(7) 154(6) 1_655
N3 H3B N10 0.77(3) 2.38(4) 3.127(7) 161(6) 1_455
N3 H3A O3 0.78(3) 2.10(3) 2.871(6) 176(8) 1_455

loop_
_geom_torsion_atom_site_label_1
_geom_torsion_atom_site_label_2
_geom_torsion_atom_site_label_3
_geom_torsion_atom_site_label_4
_geom_torsion
C20 N1 C1 C6 -2.9(8)
C21 N1 C1 C6 178.7(7)
C20 N1 C1 C2 174.4(7)
C21 N1 C1 C2 -3.9(12)
N1 C1 C2 C3 -176.1(7)
C6 C1 C2 C3 1.0(10)
C1 C2 C3 C4 -1.2(11)
C2 C3 C4 C5 0.8(12)
C2 C3 C4 Cl1 -178.7(6)
C3 C4 C5 C6 -0.2(11)
Cl1 C4 C5 C6 179.3(5)
C4 C5 C6 C1 0.1(10)
C4 C5 C6 C7 178.4(6)
N1 C1 C6 C5 177.1(6)
C2 C1 C6 C5 -0.6(10)
N1 C1 C6 C7 -1.6(7)
C2 C1 C6 C7 -179.2(6)
C5 C6 C7 C8 68.1(9)
C1 C6 C7 C8 -113.4(6)
C5 C6 C7 C11 -52.6(9)
C1 C6 C7 C11 125.9(6)
C5 C6 C7 C20 -173.7(6)
C1 C6 C7 C20 4.9(6)
C11 C7 C8 C9 -5.1(9)
C20 C7 C8 C9 118.4(7)
C6 C7 C8 C9 -129.0(7)
C11 C7 C8 S1 176.3(5)
C20 C7 C8 S1 -60.1(8)
C6 C7 C8 S1 52.4(8)
C13 S1 C8 C9 -1.2(5)
C13 S1 C8 C7 177.6(6)
C7 C8 C9 N2 -177.7(6)
S1 C8 C9 N2 1.1(8)
C7 C8 C9 O2 3.5(11)
S1 C8 C9 O2 -177.7(5)
C13 N2 C9 C8 -0.3(8)
C13 N2 C9 O2 178.6(5)
C10 O2 C9 C8 1.4(9)
C10 O2 C9 N2 -177.4(5)
C9 O2 C10 N3 175.1(5)
C9 O2 C10 C11 -3.9(9)
N3 C10 C11 C12 1.4(10)
O2 C10 C11 C12 -179.7(6)
N3 C10 C11 C7 -177.2(6)
O2 C10 C11 C7 1.7(10)
C8 C7 C11 C10 2.6(9)
C20 C7 C11 C10 -119.1(7)
C6 C7 C11 C10 127.4(7)
C8 C7 C11 C12 -176.0(6)
C20 C7 C11 C12 62.3(8)
C6 C7 C11 C12 -51.2(8)
C9 N2 C13 C14 -175.3(6)
C9 N2 C13 S1 -0.8(7)
C8 S1 C13 N2 1.2(5)
C8 S1 C13 C14 175.9(5)
N2 C13 C14 C15 1.7(10)
S1 C13 C14 C15 -172.6(5)
N2 C13 C14 C19 177.7(6)
S1 C13 C14 C19 3.5(9)
C19 C14 C15 C16 -1.0(11)
C13 C14 C15 C16 175.1(7)
C14 C15 C16 C17 -1.3(13)
C15 C16 C17 C18 1.4(13)
C16 C17 C18 C19 0.9(12)
C17 C18 C19 C14 -3.3(11)
C15 C14 C19 C18 3.3(11)
C13 C14 C19 C18 -172.8(7)
C1 N1 C20 O1 -177.7(7)
C21 N1 C20 O1 0.7(11)
C1 N1 C20 C7 6.2(7)
C21 N1 C20 C7 -175.4(6)
C8 C7 C20 O1 -62.1(8)
C11 C7 C20 O1 57.2(9)
C6 C7 C20 O1 177.3(6)
C8 C7 C20 N1 114.0(6)
C11 C7 C20 N1 -126.7(6)
C6 C7 C20 N1 -6.5(6)
C41 N5 C22 C27 -2.3(7)
C42 N5 C22 C27 171.5(6)
C41 N5 C22 C23 174.4(6)
C42 N5 C22 C23 -11.8(10)
C27 C22 C23 C24 -1.5(9)
N5 C22 C23 C24 -177.8(6)
C22 C23 C24 C25 1.0(9)
C23 C24 C25 C26 0.5(10)
C23 C24 C25 Cl2 -179.4(5)
C24 C25 C26 C27 -1.5(10)
Cl2 C25 C26 C27 178.4(5)
C25 C26 C27 C22 1.0(9)
C25 C26 C27 C28 174.5(6)
C23 C22 C27 C26 0.5(9)
N5 C22 C27 C26 177.4(6)
C23 C22 C27 C28 -174.2(5)
N5 C22 C27 C28 2.8(7)
C26 C27 C28 C29 66.7(9)
C22 C27 C28 C29 -119.2(6)
C26 C27 C28 C32 -55.5(8)
C22 C27 C28 C32 118.6(6)
C26 C27 C28 C41 -176.2(6)
C22 C27 C28 C41 -2.1(6)
C27 C28 C29 C30 -131.2(6)
C32 C28 C29 C30 -6.0(8)
C41 C28 C29 C30 116.2(6)
C27 C28 C29 S2 54.1(8)
C32 C28 C29 S2 179.3(4)
C41 C28 C29 S2 -58.5(7)
C34 S2 C29 C30 0.0(5)
C34 S2 C29 C28 175.4(6)
C34 N6 C30 C29 0.7(8)
C34 N6 C30 O4 -179.7(5)
C28 C29 C30 N6 -175.9(6)
S2 C29 C30 N6 -0.4(7)
C28 C29 C30 O4 4.6(10)
S2 C29 C30 O4 -179.9(5)
C31 O4 C30 N6 179.6(5)
C31 O4 C30 C29 -0.8(9)
C30 O4 C31 N7 178.3(5)
C30 O4 C31 C32 -0.2(9)
N7 C31 C32 C33 -5.9(10)
O4 C31 C32 C33 172.4(6)
N7 C31 C32 C28 179.4(6)
O4 C31 C32 C28 -2.3(10)
C29 C28 C32 C31 5.0(8)
C27 C28 C32 C31 132.6(6)
C41 C28 C32 C31 -114.3(7)
C29 C28 C32 C33 -169.8(5)
C27 C28 C32 C33 -42.2(8)
C41 C28 C32 C33 70.9(7)
C30 N6 C34 C35 178.6(6)
C30 N6 C34 S2 -0.7(7)
C29 S2 C34 N6 0.4(5)
C29 S2 C34 C35 -178.9(5)
N6 C34 C35 C40 -160.9(7)
S2 C34 C35 C40 18.4(9)
N6 C34 C35 C36 15.8(10)
S2 C34 C35 C36 -165.0(5)
C40 C35 C36 C37 -1.7(10)
C34 C35 C36 C37 -178.5(6)
C35 C36 C37 C38 2.2(11)
C36 C37 C38 C39 -1.8(13)
C37 C38 C39 C40 1.0(14)
C38 C39 C40 C35 -0.5(14)
C36 C35 C40 C39 0.9(12)
C34 C35 C40 C39 177.6(8)
C22 N5 C41 O3 178.8(6)
C42 N5 C41 O3 4.8(9)
C22 N5 C41 C28 0.8(6)
C42 N5 C41 C28 -173.1(5)
C29 C28 C41 O3 -54.9(7)
C27 C28 C41 O3 -177.2(6)
C32 C28 C41 O3 62.9(7)
C29 C28 C41 N5 123.1(5)
C27 C28 C41 N5 0.8(6)
C32 C28 C41 N5 -119.1(5)
C62 N9 C43 C44 180.0(7)
C63 N9 C43 C44 0.3(11)
C62 N9 C43 C48 0.5(7)
C63 N9 C43 C48 -179.2(6)
C48 C43 C44 C45 -0.4(10)
N9 C43 C44 C45 -179.9(6)
C43 C44 C45 C46 0.9(10)
C44 C45 C46 C47 0.0(10)
C44 C45 C46 Cl3 -179.7(5)
C45 C46 C47 C48 -1.3(9)
Cl3 C46 C47 C48 178.4(5)
C46 C47 C48 C43 1.8(9)
C46 C47 C48 C49 179.2(6)
C44 C43 C48 C47 -1.0(10)
N9 C43 C48 C47 178.6(6)
C44 C43 C48 C49 -178.9(6)
N9 C43 C48 C49 0.6(7)
C47 C48 C49 C50 61.9(8)
C43 C48 C49 C50 -120.4(6)
C47 C48 C49 C53 -60.2(8)
C43 C48 C49 C53 117.6(6)
C47 C48 C49 C62 -179.1(6)
C43 C48 C49 C62 -1.4(6)
C53 C49 C50 C51 -6.0(8)
C48 C49 C50 C51 -131.5(6)
C62 C49 C50 C51 115.1(7)
C53 C49 C50 S3 179.6(4)
C48 C49 C50 S3 54.1(7)
C62 C49 C50 S3 -59.3(7)
C55 S3 C50 C51 0.4(5)
C55 S3 C50 C49 175.6(5)
C49 C50 C51 N10 -175.5(5)
S3 C50 C51 N10 -0.3(7)
C49 C50 C51 O6 5.4(10)
S3 C50 C51 O6 -179.3(4)
C55 N10 C51 C50 -0.1(8)
C55 N10 C51 O6 179.0(5)
C52 O6 C51 C50 -1.5(8)
C52 O6 C51 N10 179.5(5)
C51 O6 C52 N11 179.1(5)
C51 O6 C52 C53 -0.6(8)
N11 C52 C53 C54 -4.0(9)
O6 C52 C53 C54 175.7(5)
N11 C52 C53 C49 179.4(6)
O6 C52 C53 C49 -1.0(9)
C50 C49 C53 C52 3.9(8)
C48 C49 C53 C52 131.2(6)
C62 C49 C53 C52 -116.6(6)
C50 C49 C53 C54 -172.9(5)
C48 C49 C53 C54 -45.6(7)
C62 C49 C53 C54 66.6(7)
C51 N10 C55 C56 -176.7(6)
C51 N10 C55 S3 0.5(6)
C50 S3 C55 N10 -0.5(5)
C50 S3 C55 C56 176.8(5)
N10 C55 C56 C61 171.9(6)
S3 C55 C56 C61 -5.1(8)
N10 C55 C56 C57 -6.3(9)
S3 C55 C56 C57 176.8(5)
C61 C56 C57 C58 -1.8(11)
C55 C56 C57 C58 176.3(7)
C56 C57 C58 C59 0.0(12)
C57 C58 C59 C60 2.1(13)
C58 C59 C60 C61 -2.3(13)
C59 C60 C61 C56 0.5(12)
C57 C56 C61 C60 1.6(11)
C55 C56 C61 C60 -176.5(7)
C43 N9 C62 O5 177.4(6)
C63 N9 C62 O5 -2.9(10)
C43 N9 C62 C49 -1.4(7)
C63 N9 C62 C49 178.3(6)
C50 C49 C62 O5 -54.5(8)
C53 C49 C62 O5 63.3(8)
C48 C49 C62 O5 -177.1(6)
C50 C49 C62 N9 124.3(6)
C53 C49 C62 N9 -117.9(5)
C48 C49 C62 N9 1.7(6)
C83 N13 C64 C65 -179.9(6)
C84 N13 C64 C65 3.0(11)
C83 N13 C64 C69 1.4(7)
C84 N13 C64 C69 -175.7(6)
C69 C64 C65 C66 0.2(10)
N13 C64 C65 C66 -178.3(6)
C64 C65 C66 C67 -1.8(10)
C65 C66 C67 C68 2.1(11)
C65 C66 C67 Cl4 177.9(5)
C66 C67 C68 C69 -0.7(10)
Cl4 C67 C68 C69 -176.5(5)
C67 C68 C69 C64 -1.0(9)
C67 C68 C69 C70 171.8(6)
C65 C64 C69 C68 1.2(9)
N13 C64 C69 C68 180.0(6)
C65 C64 C69 C70 -173.0(6)
N13 C64 C69 C70 5.8(7)
C68 C69 C70 C71 52.7(9)
C64 C69 C70 C71 -133.8(5)
C68 C69 C70 C74 -69.1(8)
C64 C69 C70 C74 104.4(5)
C68 C69 C70 C83 176.9(6)
C64 C69 C70 C83 -9.7(6)
C69 C70 C71 C72 -118.7(6)
C74 C70 C71 C72 4.1(8)
C83 C70 C71 C72 123.2(6)
C69 C70 C71 S4 60.5(7)
C74 C70 C71 S4 -176.7(4)
C83 C70 C71 S4 -57.7(7)
C76 S4 C71 C72 0.6(5)
C76 S4 C71 C70 -178.6(6)
C76 N14 C72 O8 -178.8(5)
C76 N14 C72 C71 1.5(8)
C73 O8 C72 N14 179.3(5)
C73 O8 C72 C71 -1.0(8)
C70 C71 C72 N14 177.9(5)
S4 C71 C72 N14 -1.4(7)
C70 C71 C72 O8 -1.8(10)
S4 C71 C72 O8 178.9(5)
C72 O8 C73 N15 179.1(5)
C72 O8 C73 C74 0.5(8)
N15 C73 C74 C75 0.1(10)
O8 C73 C74 C75 178.5(6)
N15 C73 C74 C70 -175.8(6)
O8 C73 C74 C70 2.6(9)
C71 C70 C74 C73 -4.5(8)
C69 C70 C74 C73 123.6(6)
C83 C70 C74 C73 -126.8(6)
C71 C70 C74 C75 179.4(5)
C69 C70 C74 C75 -52.5(7)
C83 C70 C74 C75 57.2(7)
C72 N14 C76 C77 -177.9(6)
C72 N14 C76 S4 -0.9(6)
C71 S4 C76 N14 0.1(5)
C71 S4 C76 C77 177.3(5)
N14 C76 C77 C82 178.8(6)
S4 C76 C77 C82 1.9(8)
N14 C76 C77 C78 -0.4(9)
S4 C76 C77 C78 -177.3(5)
C82 C77 C78 C79 -0.7(10)
C76 C77 C78 C79 178.6(6)
C77 C78 C79 C80 -1.9(11)
C78 C79 C80 C81 2.6(13)
C79 C80 C81 C82 -0.6(13)
C78 C77 C82 C81 2.7(10)
C76 C77 C82 C81 -176.6(6)
C80 C81 C82 C77 -2.1(12)
C64 N13 C83 O7 176.2(6)
C84 N13 C83 O7 -6.7(11)
C64 N13 C83 C70 -7.7(7)
C84 N13 C83 C70 169.5(6)
C71 C70 C83 O7 -46.3(8)
C69 C70 C83 O7 -173.5(6)
C74 C70 C83 O7 72.0(7)
C71 C70 C83 N13 137.5(5)
C69 C70 C83 N13 10.4(6)
C74 C70 C83 N13 -104.1(6)
